data_4121072
loop_
_publ_author_name
'Xiao-Ping Zhou'
'Yuan Wu'
'Dan Li'

_publ_section_title
;
 Polyhedral Metal-Imidazolate Cages: Control of Self-Assembly and Cage to
 Cage Transformation
;
_journal_name_full 'Journal of the American Chemical Society'
_journal_page_first 16062
_journal_page_last 16065
_journal_paper_doi 10.1021/ja4092984
_journal_volume 135
_journal_year 2013
_chemical_formula_sum 'C312 H336 N72 Ni14 O24'
_chemical_formula_weight 6300.47
_chemical_name_systematic
; 
 ? 
;
_space_group_IT_number 90
_symmetry_cell_setting tetragonal
_symmetry_space_group_name_Hall 'P 4ab 2ab'
_symmetry_space_group_name_H-M 'P 4 21 2'
_atom_sites_solution_hydrogens geom
_atom_sites_solution_primary direct
_atom_sites_solution_secondary difmap
_audit_creation_method SHELXL-97
_cell_angle_alpha 90.00
_cell_angle_beta 90.00
_cell_angle_gamma 90.00
_cell_formula_units_Z 2
_cell_length_a 26.9825(2)
_cell_length_b 26.9825(2)
_cell_length_c 24.9570(3)
_cell_measurement_temperature 100(2)
_cell_volume 18170.1(3)
_computing_cell_refinement
;       
CrysAlisPro, Agilent Technologies,
Version 1.171.35.11 (release 24-10-2012 CrysAlis171 .NET)
(compiled Oct 24 21:31:26 2012)
;
_computing_data_collection
;       
CrysAlisPro, Agilent Technologies,
Version 1.171.35.11 (release 24-10-2012 CrysAlis171 .NET)
(compiled Oct 24 21:31:26 2012)
;
_computing_data_reduction
;       
CrysAlisPro, Agilent Technologies,
Version 1.171.35.11 (release 24-10-2012 CrysAlis171 .NET)
(compiled Oct 24 21:31:26 2012)
;
_computing_molecular_graphics Olex-2
_computing_publication_material Olex-2
_computing_structure_refinement 'SHELXL-97 (Sheldrick, 1997)'
_computing_structure_solution 'SHELXS-97 (Sheldrick, 1990)'
_diffrn_ambient_temperature 100(2)
_diffrn_detector_area_resol_mean 10.4098
_diffrn_measured_fraction_theta_full 0.999
_diffrn_measured_fraction_theta_max 0.999
_diffrn_measurement_device_type 'Xcalibur, Atlas, Gemini'
_diffrn_measurement_method '\w scans'
_diffrn_radiation_monochromator graphite
_diffrn_radiation_source 'fine-focus sealed tube'
_diffrn_radiation_type CuK\a
_diffrn_radiation_wavelength 1.54178
_diffrn_reflns_av_R_equivalents 0.0375
_diffrn_reflns_av_sigmaI/netI 0.0448
_diffrn_reflns_limit_h_max 24
_diffrn_reflns_limit_h_min -30
_diffrn_reflns_limit_k_max 22
_diffrn_reflns_limit_k_min -31
_diffrn_reflns_limit_l_max 28
_diffrn_reflns_limit_l_min -20
_diffrn_reflns_number 32566
_diffrn_reflns_theta_full 63.00
_diffrn_reflns_theta_max 63.00
_diffrn_reflns_theta_min 3.28
_exptl_absorpt_coefficient_mu 1.262
_exptl_absorpt_correction_T_max 0.8949
_exptl_absorpt_correction_T_min 0.8333
_exptl_absorpt_correction_type multi-scan
_exptl_absorpt_process_details
;
CrysAlisPro, Agilent Technologies,
Version 1.171.35.11 (release 24-10-2012 CrysAlis171 .NET)
(compiled Oct 24 21:31:26 2012)
empirical absorption correction using spherical harmonics,
 implemented in SCALE3 ABSPACK scaling algorithm.
;
_exptl_crystal_colour yellow
_exptl_crystal_density_diffrn 1.152
_exptl_crystal_description block-like
_exptl_crystal_F_000 6592
_exptl_crystal_size_max 0.15
_exptl_crystal_size_mid 0.13
_exptl_crystal_size_min 0.09
_platon_squeeze_details
;
;
_refine_diff_density_max 0.605
_refine_diff_density_min -0.690
_refine_diff_density_rms 0.073
_refine_ls_abs_structure_details 'Flack H D (1983), Acta Cryst. A39, 876-881'
_refine_ls_abs_structure_Flack -0.06(4)
_refine_ls_extinction_method none
_refine_ls_goodness_of_fit_ref 1.006
_refine_ls_hydrogen_treatment constr
_refine_ls_matrix_type full
_refine_ls_number_parameters 946
_refine_ls_number_reflns 13814
_refine_ls_number_restraints 1
_refine_ls_restrained_S_all 1.006
_refine_ls_R_factor_all 0.0990
_refine_ls_R_factor_gt 0.0756
_refine_ls_shift/su_max 0.001
_refine_ls_shift/su_mean 0.000
_refine_ls_structure_factor_coef Fsqd
_refine_ls_weighting_details 'calc w=1/[\s^2^(Fo^2^)+(0.1230P)^2^+12.3643P] where P=(Fo^2^+2Fc^2^)/3'
_refine_ls_weighting_scheme calc
_refine_ls_wR_factor_gt 0.1899
_refine_ls_wR_factor_ref 0.2058
_reflns_number_gt 10650
_reflns_number_total 13814
_reflns_threshold_expression >2sigma(I)
_cod_data_source_file ja4092984_si_002_8.cif
_cod_data_source_block 12
_cod_database_code 4121072

loop_
_symmetry_equiv_pos_as_xyz
'x, y, z'
'-x, -y, z'
'-y+1/2, x+1/2, z'
'y+1/2, -x+1/2, z'
'-x+1/2, y+1/2, -z'
'x+1/2, -y+1/2, -z'
'y, x, -z'
'-y, -x, -z'

loop_
_atom_site_label
_atom_site_type_symbol
_atom_site_fract_x
_atom_site_fract_y
_atom_site_fract_z
_atom_site_U_iso_or_equiv
_atom_site_adp_type
_atom_site_occupancy
_atom_site_symmetry_multiplicity
_atom_site_calc_flag
_atom_site_refinement_flags
C1 C 0.8038(2) 0.5060(3) 0.1759(2) 0.0603(15) Uani 1 1 d .
H1 H 0.8214 0.5234 0.2018 0.072 Uiso 1 1 calc R
C2 C 0.7640(2) 0.4466(3) 0.1362(2) 0.078(2) Uani 1 1 d .
C3 C 0.7414(3) 0.3971(3) 0.1263(3) 0.089(2) Uani 1 1 d .
H3A H 0.7185 0.3993 0.0970 0.134 Uiso 1 1 calc R
H3B H 0.7242 0.3863 0.1579 0.134 Uiso 1 1 calc R
H3C H 0.7670 0.3737 0.1176 0.134 Uiso 1 1 calc R
C4 C 0.7667(2) 0.4867(3) 0.1039(2) 0.0708(18) Uani 1 1 d .
C5 C 0.7482(2) 0.4980(4) 0.0500(2) 0.0785(19) Uani 1 1 d .
H5 H 0.7297 0.4748 0.0311 0.094 Uiso 1 1 calc R
C6 C 0.7378(3) 0.5503(3) -0.0245(3) 0.091(2) Uani 1 1 d .
H6A H 0.7376 0.5858 -0.0305 0.109 Uiso 1 1 calc R
H6B H 0.7038 0.5386 -0.0262 0.109 Uiso 1 1 calc R
C7 C 0.7681(3) 0.5252(4) -0.0688(3) 0.094(3) Uani 1 1 d .
C8 C 0.8042(3) 0.5508(4) -0.0968(3) 0.093(2) Uani 1 1 d .
H8 H 0.8110 0.5837 -0.0883 0.112 Uiso 1 1 calc R
C9 C 0.8306(4) 0.5271(4) -0.1383(3) 0.098(3) Uani 1 1 d .
H9 H 0.8545 0.5445 -0.1575 0.118 Uiso 1 1 calc R
C10 C 0.8213(4) 0.4795(4) -0.1502(3) 0.108(3) Uani 1 1 d .
C11 C 0.7850(4) 0.4526(4) -0.1219(3) 0.108(3) Uani 1 1 d .
H11 H 0.7784 0.4196 -0.1302 0.130 Uiso 1 1 calc R
C12 C 0.7603(4) 0.4757(4) -0.0830(3) 0.104(3) Uani 1 1 d .
H12 H 0.7365 0.4578 -0.0642 0.125 Uiso 1 1 calc R
C13 C 0.8435(12) 0.4042(7) -0.1977(7) 0.315(17) Uani 1 1 d .
H13A H 0.8576 0.3950 -0.2316 0.472 Uiso 1 1 calc R
H13B H 0.8087 0.3968 -0.1978 0.472 Uiso 1 1 calc R
H13C H 0.8595 0.3860 -0.1696 0.472 Uiso 1 1 calc R
C14 C 0.9031(2) 0.5325(2) 0.06106(19) 0.0515(13) Uani 1 1 d .
H14 H 0.9015 0.5071 0.0862 0.062 Uiso 1 1 calc R
C15 C 0.9304(2) 0.5790(2) -0.0032(2) 0.0539(12) Uani 1 1 d .
C16 C 0.9614(2) 0.5993(2) -0.0481(2) 0.0620(15) Uani 1 1 d .
H16A H 0.9844 0.6231 -0.0342 0.093 Uiso 1 1 calc R
H16B H 0.9403 0.6149 -0.0741 0.093 Uiso 1 1 calc R
H16C H 0.9793 0.5727 -0.0649 0.093 Uiso 1 1 calc R
C17 C 0.8841(2) 0.5950(2) 0.01270(19) 0.0548(13) Uani 1 1 d .
C18 C 0.8539(2) 0.6354(2) -0.0027(2) 0.0637(15) Uani 1 1 d .
H18 H 0.8641 0.6567 -0.0299 0.076 Uiso 1 1 calc R
C19 C 0.7802(3) 0.6851(3) 0.0082(3) 0.094(3) Uani 1 1 d .
H19A H 0.7767 0.7052 0.0402 0.112 Uiso 1 1 calc R
H19B H 0.7476 0.6726 -0.0011 0.112 Uiso 1 1 calc R
C20 C 0.7982(3) 0.7179(4) -0.0370(3) 0.092(3) Uani 1 1 d .
C21 C 0.8302(4) 0.7557(4) -0.0289(4) 0.104(3) Uani 1 1 d .
H21 H 0.8416 0.7619 0.0056 0.125 Uiso 1 1 calc R
C22 C 0.8468(4) 0.7860(4) -0.0717(5) 0.126(4) Uani 1 1 d .
H22 H 0.8678 0.8127 -0.0653 0.151 Uiso 1 1 calc R
C23 C 0.8313(6) 0.7752(5) -0.1219(5) 0.139(5) Uani 1 1 d .
C24 C 0.8004(4) 0.7369(4) -0.1318(4) 0.110(3) Uani 1 1 d .
H24 H 0.7910 0.7298 -0.1668 0.132 Uiso 1 1 calc R
C25 C 0.7826(3) 0.7082(4) -0.0898(3) 0.105(3) Uani 1 1 d .
H25 H 0.7604 0.6826 -0.0965 0.126 Uiso 1 1 calc R
C26 C 0.8782(7) 0.8401(9) -0.1596(8) 0.275(16) Uani 1 1 d .
H26A H 0.9066 0.8290 -0.1397 0.413 Uiso 1 1 calc R
H26B H 0.8624 0.8666 -0.1405 0.413 Uiso 1 1 calc R
H26C H 0.8886 0.8517 -0.1942 0.413 Uiso 1 1 calc R
C27 C 0.8721(3) 0.6419(2) 0.1622(2) 0.0608(16) Uani 1 1 d .
H27 H 0.9023 0.6285 0.1516 0.073 Uiso 1 1 calc R
C28 C 0.8189(3) 0.6866(3) 0.2061(2) 0.0744(18) Uani 1 1 d .
C29 C 0.7965(3) 0.7231(3) 0.2441(3) 0.092(2) Uani 1 1 d .
H29A H 0.8020 0.7123 0.2802 0.138 Uiso 1 1 calc R
H29B H 0.7615 0.7255 0.2375 0.138 Uiso 1 1 calc R
H29C H 0.8116 0.7550 0.2389 0.138 Uiso 1 1 calc R
C30 C 0.7955(2) 0.6584(3) 0.1671(2) 0.0710(18) Uani 1 1 d .
C31 C 0.7451(3) 0.6513(3) 0.1517(3) 0.086(2) Uani 1 1 d .
H31 H 0.7198 0.6677 0.1698 0.103 Uiso 1 1 calc R
C32 C 0.6840(3) 0.6114(4) 0.0981(3) 0.110(3) Uani 1 1 d .
H32A H 0.6817 0.5762 0.0911 0.132 Uiso 1 1 calc R
H32B H 0.6774 0.6282 0.0644 0.132 Uiso 1 1 calc R
C33 C 0.6443(3) 0.6243(4) 0.1345(3) 0.104(3) Uani 1 1 d .
C34 C 0.6348(4) 0.6003(4) 0.1815(4) 0.131(4) Uani 1 1 d .
H34 H 0.6536 0.5724 0.1897 0.157 Uiso 1 1 calc R
C35 C 0.5989(4) 0.6150(4) 0.2175(4) 0.125(4) Uani 1 1 d .
H35 H 0.5967 0.6001 0.2511 0.150 Uiso 1 1 calc R
C36 C 0.5670(3) 0.6511(3) 0.2036(3) 0.091(2) Uani 1 1 d .
C37 C 0.5738(3) 0.6743(4) 0.1548(3) 0.105(3) Uani 1 1 d .
H37 H 0.5517 0.6988 0.1439 0.126 Uiso 1 1 calc R
C38 C 0.6116(3) 0.6620(3) 0.1230(3) 0.094(3) Uani 1 1 d .
H38 H 0.6162 0.6798 0.0915 0.113 Uiso 1 1 calc R
C39 C 0.4950(4) 0.6984(5) 0.2231(5) 0.154(5) Uani 1 1 d .
H39A H 0.5116 0.7255 0.2058 0.231 Uiso 1 1 calc R
H39B H 0.4773 0.7105 0.2538 0.231 Uiso 1 1 calc R
H39C H 0.4721 0.6835 0.1985 0.231 Uiso 1 1 calc R
C40 C 0.9981(3) 0.6909(2) 0.3265(2) 0.0627(15) Uani 1 1 d .
H40 H 0.9869 0.6594 0.3357 0.075 Uiso 1 1 calc R
C41 C 1.0032(3) 0.7615(2) 0.2862(2) 0.0723(18) Uani 1 1 d .
C42 C 0.9905(3) 0.8044(2) 0.2511(3) 0.089(2) Uani 1 1 d .
H42A H 1.0034 0.7987 0.2158 0.134 Uiso 1 1 calc R
H42B H 1.0048 0.8341 0.2656 0.134 Uiso 1 1 calc R
H42C H 0.9551 0.8079 0.2493 0.134 Uiso 1 1 calc R
C43 C 1.0399(3) 0.7571(2) 0.3247(3) 0.0746(18) Uani 1 1 d .
C44 C 1.0787(3) 0.7900(3) 0.3439(3) 0.083(2) Uani 1 1 d .
H44 H 1.0821 0.8219 0.3302 0.099 Uiso 1 1 calc R
C45 C 1.1465(4) 0.8080(3) 0.4018(4) 0.110(3) Uani 1 1 d .
H45A H 1.1308 0.8397 0.4086 0.132 Uiso 1 1 calc R
H45B H 1.1590 0.7956 0.4357 0.132 Uiso 1 1 calc R
C46 C 1.1884(4) 0.8156(4) 0.3654(3) 0.097(3) Uani 1 1 d .
C47 C 1.2283(4) 0.7842(4) 0.3663(3) 0.101(3) Uani 1 1 d .
H47 H 1.2296 0.7582 0.3908 0.121 Uiso 1 1 calc R
C48 C 1.2677(4) 0.7917(5) 0.3293(5) 0.134(4) Uani 1 1 d .
H48 H 1.2951 0.7708 0.3303 0.161 Uiso 1 1 calc R
C49 C 1.2661(8) 0.8299(9) 0.2915(5) 0.210(5) Uani 1 1 d .
C50 C 1.2259(7) 0.8594(8) 0.2944(5) 0.210(5) Uani 1 1 d .
H50 H 1.2243 0.8856 0.2703 0.252 Uiso 1 1 calc R
C51 C 1.1870(5) 0.8544(4) 0.3297(6) 0.140(4) Uani 1 1 d .
H51 H 1.1606 0.8766 0.3295 0.168 Uiso 1 1 calc R
C52 C 1.1390(3) 0.6382(2) 0.3147(2) 0.0624(15) Uani 1 1 d .
H52 H 1.1144 0.6393 0.2885 0.075 Uiso 1 1 calc R
C53 C 1.2079(2) 0.6203(3) 0.3550(2) 0.0667(16) Uani 1 1 d .
C54 C 1.2582(3) 0.6007(3) 0.3656(3) 0.093(3) Uani 1 1 d .
H54A H 1.2720 0.6172 0.3962 0.140 Uiso 1 1 calc R
H54B H 1.2788 0.6065 0.3349 0.140 Uiso 1 1 calc R
H54C H 1.2562 0.5658 0.3724 0.140 Uiso 1 1 calc R
C55 C 1.1786(3) 0.6498(3) 0.3869(2) 0.0699(17) Uani 1 1 d .
C56 C 1.1846(3) 0.6702(3) 0.4401(2) 0.0756(19) Uani 1 1 d .
H56 H 1.2143 0.6660 0.4585 0.091 Uiso 1 1 calc R
C57 C 1.1572(3) 0.7130(3) 0.5165(2) 0.085(2) Uani 1 1 d .
H57A H 1.1328 0.7386 0.5236 0.102 Uiso 1 1 calc R
H57B H 1.1897 0.7282 0.5185 0.102 Uiso 1 1 calc R
C58 C 1.1533(3) 0.6741(3) 0.5591(3) 0.085(2) Uani 1 1 d .
C59 C 1.1928(3) 0.6429(3) 0.5690(3) 0.091(2) Uani 1 1 d .
H59 H 1.2216 0.6462 0.5488 0.109 Uiso 1 1 calc R
C60 C 1.1904(4) 0.6059(4) 0.6095(3) 0.111(3) Uani 1 1 d .
H60 H 1.2167 0.5842 0.6150 0.133 Uiso 1 1 calc R
C61 C 1.1494(5) 0.6029(4) 0.6393(3) 0.104(3) Uani 1 1 d .
C62 C 1.1089(4) 0.6329(4) 0.6320(3) 0.101(3) Uani 1 1 d .
H62 H 1.0808 0.6294 0.6532 0.121 Uiso 1 1 calc R
C63 C 1.1110(3) 0.6702(3) 0.5905(3) 0.095(2) Uani 1 1 d .
H63 H 1.0843 0.6914 0.5848 0.114 Uiso 1 1 calc R
C64 C 1.1812(8) 0.5330(7) 0.6861(6) 0.210(5) Uani 1 1 d .
H64A H 1.1999 0.5306 0.6535 0.314 Uiso 1 1 calc R
H64B H 1.1684 0.5010 0.6955 0.314 Uiso 1 1 calc R
H64C H 1.2023 0.5449 0.7143 0.314 Uiso 1 1 calc R
C65 C 1.0481(2) 0.5904(2) 0.42861(19) 0.0547(14) Uani 1 1 d .
H65 H 1.0663 0.5735 0.4028 0.066 Uiso 1 1 calc R
C66 C 0.9965(2) 0.6055(2) 0.4932(2) 0.0630(14) Uani 1 1 d .
C67 C 0.9604(3) 0.5971(3) 0.5376(2) 0.082(2) Uani 1 1 d .
H67A H 0.9616 0.6245 0.5620 0.124 Uiso 1 1 calc R
H67B H 0.9688 0.5671 0.5562 0.124 Uiso 1 1 calc R
H67C H 0.9276 0.5943 0.5230 0.124 Uiso 1 1 calc R
C68 C 1.0199(3) 0.6485(2) 0.4770(2) 0.0692(17) Uani 1 1 d .
C69 C 1.0154(3) 0.6994(2) 0.4929(2) 0.0715(17) Uani 1 1 d .
H69 H 0.9935 0.7083 0.5201 0.086 Uiso 1 1 calc R
C70 C 1.0364(4) 0.7841(3) 0.4822(3) 0.101(3) Uani 1 1 d .
H70A H 1.0220 0.8004 0.4512 0.121 Uiso 1 1 calc R
H70B H 1.0694 0.7976 0.4871 0.121 Uiso 1 1 calc R
C71 C 1.0061(4) 0.7979(3) 0.5303(3) 0.087(2) Uani 1 1 d .
C72 C 1.0281(3) 0.8020(3) 0.5806(3) 0.091(2) Uani 1 1 d .
H72 H 1.0621 0.7973 0.5842 0.109 Uiso 1 1 calc R
C73 C 0.9995(3) 0.8130(3) 0.6253(3) 0.099(2) Uani 1 1 d .
H73 H 1.0144 0.8163 0.6588 0.118 Uiso 1 1 calc R
C74 C 0.9494(4) 0.8191(4) 0.6200(3) 0.109(3) Uani 1 1 d .
C75 C 0.9269(4) 0.8170(4) 0.5694(4) 0.107(3) Uani 1 1 d .
H75 H 0.8932 0.8230 0.5652 0.129 Uiso 1 1 calc R
C76 C 0.9565(4) 0.8056(3) 0.5259(3) 0.098(2) Uani 1 1 d .
H76 H 0.9419 0.8032 0.4922 0.117 Uiso 1 1 calc R
C77 C 0.8722(5) 0.8340(9) 0.6611(6) 0.266(13) Uani 1 1 d .
H77A H 0.8622 0.8223 0.6265 0.399 Uiso 1 1 calc R
H77B H 0.8635 0.8683 0.6648 0.399 Uiso 1 1 calc R
H77C H 0.8558 0.8150 0.6884 0.399 Uiso 1 1 calc R
C78 C 1.3011(7) 0.8785(6) 0.2285(5) 0.210(5) Uani 1 1 d D
H78A H 1.3006 0.9066 0.2521 0.314 Uiso 1 1 calc R
H78B H 1.2712 0.8780 0.2075 0.314 Uiso 1 1 calc R
H78C H 1.3292 0.8808 0.2051 0.314 Uiso 1 1 calc R
N1 N 0.79123(18) 0.5253(2) 0.12914(18) 0.0618(13) Uani 1 1 d .
N2 N 0.78903(18) 0.4597(2) 0.18283(17) 0.0654(13) Uani 1 1 d .
N3 N 0.7580(2) 0.5400(2) 0.0296(2) 0.0740(16) Uani 1 1 d .
N4 N 0.86759(17) 0.56508(18) 0.05398(17) 0.0549(11) Uani 1 1 d .
N5 N 0.94240(16) 0.53970(16) 0.02761(15) 0.0498(10) Uani 1 1 d .
N6 N 0.8125(2) 0.6423(2) 0.02117(19) 0.0720(15) Uani 1 1 d .
N7 N 0.7347(2) 0.6220(3) 0.1127(2) 0.0831(18) Uani 1 1 d .
N8 N 0.8307(2) 0.6303(2) 0.14016(19) 0.0679(14) Uani 1 1 d .
N9 N 0.8679(2) 0.6756(2) 0.20257(18) 0.0709(15) Uani 1 1 d .
N10 N 0.9763(2) 0.71886(18) 0.28737(18) 0.0637(13) Uani 1 1 d .
N11 N 1.0356(2) 0.71194(19) 0.34964(19) 0.0671(14) Uani 1 1 d .
N12 N 1.1090(3) 0.7731(2) 0.3814(2) 0.0832(18) Uani 1 1 d .
N13 N 1.18086(19) 0.6134(2) 0.30794(18) 0.0611(12) Uani 1 1 d .
N14 N 1.1345(2) 0.66121(18) 0.36131(18) 0.0599(13) Uani 1 1 d .
N15 N 1.1494(2) 0.6938(2) 0.4615(2) 0.0753(15) Uani 1 1 d .
N16 N 1.05249(19) 0.63795(18) 0.43641(17) 0.0588(12) Uani 1 1 d .
N17 N 1.01507(18) 0.56761(19) 0.46105(16) 0.0596(12) Uani 1 1 d .
N18 N 1.0413(2) 0.7320(2) 0.4698(2) 0.0741(15) Uani 1 1 d .
Ni1 Ni 0.79966(4) 0.58687(4) 0.08152(4) 0.0641(3) Uani 1 1 d .
Ni2 Ni 1.0000 0.5000 0.02687(7) 0.0473(4) Uani 1 4 d S
Ni3 Ni 0.92168(4) 0.69841(3) 0.24548(4) 0.0622(3) Uani 1 1 d .
Ni4 Ni 1.08733(4) 0.70107(4) 0.40906(4) 0.0670(3) Uani 1 1 d .
Ni5 Ni 1.0000 0.5000 0.46198(7) 0.0562(5) Uani 1 4 d S
O1 O 0.8505(3) 0.4567(3) -0.1891(2) 0.138(3) Uani 1 1 d .
O2 O 0.8459(4) 0.8020(4) -0.1656(4) 0.181(5) Uani 1 1 d .
O3 O 0.5301(2) 0.6628(3) 0.2396(2) 0.1124(18) Uani 1 1 d .
O4 O 1.3044(4) 0.8323(4) 0.2605(3) 0.210(5) Uani 1 1 d D
O5 O 1.1410(3) 0.5667(3) 0.6788(2) 0.136(3) Uani 1 1 d .
O6 O 0.9239(3) 0.8286(3) 0.6666(3) 0.149(3) Uani 1 1 d .

loop_
_atom_site_aniso_label
_atom_site_aniso_U_11
_atom_site_aniso_U_22
_atom_site_aniso_U_33
_atom_site_aniso_U_23
_atom_site_aniso_U_13
_atom_site_aniso_U_12
C1 0.047(3) 0.083(4) 0.052(3) 0.011(3) 0.004(2) 0.001(3)
C2 0.064(4) 0.115(6) 0.055(3) 0.011(4) -0.012(3) -0.021(4)
C3 0.084(5) 0.119(7) 0.065(4) 0.016(4) -0.028(4) -0.021(5)
C4 0.063(4) 0.103(5) 0.046(3) 0.013(3) -0.009(3) -0.004(4)
C5 0.058(4) 0.125(6) 0.053(3) 0.010(4) -0.010(3) 0.003(4)
C6 0.080(5) 0.135(7) 0.059(4) 0.022(4) -0.022(3) 0.004(5)
C7 0.083(5) 0.149(8) 0.052(4) 0.027(5) -0.020(4) 0.002(5)
C8 0.106(6) 0.120(6) 0.054(3) 0.017(4) -0.016(4) 0.007(5)
C9 0.116(7) 0.122(7) 0.057(4) 0.012(4) 0.000(4) 0.008(6)
C10 0.134(8) 0.135(8) 0.054(4) -0.001(5) -0.019(5) 0.005(7)
C11 0.142(8) 0.125(7) 0.057(4) 0.010(5) -0.029(5) -0.025(6)
C12 0.109(6) 0.138(8) 0.065(5) 0.011(5) -0.022(5) -0.021(6)
C13 0.65(5) 0.162(15) 0.128(11) 0.000(11) 0.10(2) -0.07(2)
C14 0.056(3) 0.055(3) 0.043(2) 0.003(2) -0.002(2) -0.002(3)
C15 0.057(3) 0.060(3) 0.045(2) 0.003(2) 0.000(2) 0.018(3)
C16 0.068(4) 0.065(4) 0.053(3) 0.015(3) 0.010(3) 0.003(3)
C17 0.061(3) 0.060(3) 0.043(2) 0.009(2) 0.004(2) 0.002(3)
C18 0.074(4) 0.067(4) 0.050(3) 0.011(3) 0.002(3) 0.020(3)
C19 0.108(5) 0.110(6) 0.063(4) 0.024(4) 0.014(4) 0.064(5)
C20 0.111(6) 0.098(6) 0.066(4) 0.021(4) 0.013(4) 0.063(5)
C21 0.128(8) 0.095(6) 0.088(5) 0.017(5) 0.027(5) 0.062(6)
C22 0.120(8) 0.109(7) 0.147(9) 0.030(7) 0.035(7) 0.048(6)
C23 0.182(13) 0.143(10) 0.094(7) 0.056(8) 0.037(8) 0.070(9)
C24 0.125(8) 0.126(8) 0.078(5) 0.034(6) 0.004(5) 0.048(7)
C25 0.109(6) 0.136(7) 0.070(4) 0.038(5) 0.008(4) 0.067(6)
C26 0.212(19) 0.35(3) 0.27(2) 0.22(2) 0.142(18) 0.16(2)
C27 0.073(4) 0.064(4) 0.045(3) 0.006(3) 0.011(3) 0.022(3)
C28 0.079(4) 0.092(5) 0.052(3) 0.010(3) 0.005(3) 0.041(4)
C29 0.102(5) 0.117(5) 0.057(3) -0.005(4) 0.001(4) 0.048(4)
C30 0.065(4) 0.101(5) 0.047(3) 0.012(3) 0.004(3) 0.038(4)
C31 0.078(5) 0.128(7) 0.052(3) 0.014(4) 0.003(3) 0.036(4)
C32 0.077(5) 0.187(10) 0.067(4) 0.015(5) -0.005(4) 0.033(6)
C33 0.062(4) 0.183(9) 0.066(4) 0.029(5) -0.001(3) 0.016(5)
C34 0.131(8) 0.153(9) 0.108(7) 0.046(6) 0.037(6) 0.081(7)
C35 0.115(7) 0.172(10) 0.087(5) 0.063(6) 0.022(5) 0.048(7)
C36 0.080(5) 0.125(7) 0.067(4) 0.017(4) 0.009(4) 0.022(5)
C37 0.085(5) 0.134(7) 0.097(5) 0.043(5) 0.012(5) 0.041(5)
C38 0.082(5) 0.134(7) 0.066(4) 0.026(4) 0.005(4) 0.028(5)
C39 0.106(7) 0.208(12) 0.148(9) 0.039(9) 0.020(7) 0.058(8)
C40 0.084(4) 0.053(3) 0.051(3) -0.003(3) 0.014(3) -0.002(3)
C41 0.103(5) 0.061(4) 0.053(3) -0.001(3) 0.021(4) 0.006(4)
C42 0.138(6) 0.057(3) 0.073(4) -0.002(4) 0.018(5) -0.016(4)
C43 0.109(5) 0.054(4) 0.061(3) -0.013(3) 0.009(4) -0.014(4)
C44 0.113(6) 0.064(4) 0.071(4) -0.009(3) 0.015(4) -0.016(4)
C45 0.143(8) 0.089(6) 0.098(6) -0.031(5) 0.003(6) -0.037(6)
C46 0.124(7) 0.100(6) 0.068(4) -0.003(4) -0.004(5) -0.052(6)
C47 0.118(7) 0.101(6) 0.085(5) -0.023(5) -0.020(5) -0.026(6)
C48 0.096(6) 0.167(10) 0.139(9) -0.075(8) -0.017(6) -0.041(7)
C49 0.237(9) 0.313(11) 0.079(3) -0.006(5) 0.017(5) -0.175(9)
C50 0.237(9) 0.313(11) 0.079(3) -0.006(5) 0.017(5) -0.175(9)
C51 0.140(9) 0.101(7) 0.179(11) 0.033(8) -0.008(9) -0.020(7)
C52 0.087(5) 0.054(3) 0.046(3) -0.010(3) 0.005(3) -0.023(3)
C53 0.061(4) 0.087(4) 0.052(3) -0.013(3) -0.003(3) -0.016(3)
C54 0.083(5) 0.130(7) 0.066(4) -0.028(4) 0.008(4) -0.030(5)
C55 0.078(4) 0.076(4) 0.055(3) -0.014(3) 0.002(3) -0.017(4)
C56 0.086(5) 0.089(5) 0.052(3) -0.017(3) 0.000(3) -0.035(4)
C57 0.104(5) 0.090(5) 0.060(4) -0.027(4) -0.007(4) -0.028(4)
C58 0.110(6) 0.087(5) 0.057(3) -0.026(4) -0.002(4) -0.024(5)
C59 0.106(6) 0.108(6) 0.059(4) -0.003(4) -0.008(4) -0.004(5)
C60 0.123(7) 0.141(8) 0.069(5) -0.016(5) -0.016(5) -0.022(6)
C61 0.145(9) 0.120(7) 0.048(4) -0.017(4) -0.011(5) -0.021(7)
C62 0.120(7) 0.126(7) 0.057(4) -0.017(4) 0.000(4) -0.019(6)
C63 0.111(6) 0.112(6) 0.062(4) -0.028(4) 0.007(4) -0.031(5)
C64 0.258(15) 0.252(14) 0.119(7) 0.023(8) 0.014(9) -0.056(12)
C65 0.062(3) 0.065(4) 0.037(2) -0.007(2) -0.001(2) -0.001(3)
C66 0.069(4) 0.074(4) 0.046(2) -0.013(3) 0.000(3) 0.002(3)
C67 0.099(5) 0.088(5) 0.060(3) -0.019(3) 0.025(4) -0.005(4)
C68 0.096(5) 0.062(4) 0.050(3) -0.012(3) 0.006(3) 0.003(3)
C69 0.085(4) 0.073(4) 0.056(3) -0.019(3) 0.008(3) -0.002(4)
C70 0.134(7) 0.080(5) 0.090(5) -0.032(4) 0.027(5) -0.022(5)
C71 0.121(7) 0.059(4) 0.080(4) -0.020(3) 0.011(5) 0.001(4)
C72 0.110(6) 0.079(5) 0.084(5) -0.027(4) 0.010(4) 0.000(4)
C73 0.095(5) 0.114(6) 0.087(5) -0.036(5) -0.011(5) 0.021(5)
C74 0.120(7) 0.126(7) 0.079(5) -0.044(5) 0.004(5) 0.029(6)
C75 0.113(6) 0.113(6) 0.096(6) -0.023(5) -0.008(5) 0.029(6)
C76 0.118(7) 0.100(6) 0.075(4) -0.028(4) -0.001(5) 0.023(5)
C77 0.113(9) 0.52(4) 0.163(13) -0.171(18) 0.008(9) 0.076(15)
C78 0.258(15) 0.252(14) 0.119(7) 0.023(8) 0.014(9) -0.056(12)
N1 0.050(3) 0.091(4) 0.045(2) 0.016(2) 0.000(2) 0.008(3)
N2 0.055(3) 0.098(4) 0.044(2) 0.016(3) -0.003(2) -0.019(3)
N3 0.066(3) 0.105(5) 0.051(3) 0.017(3) -0.005(2) 0.013(3)
N4 0.050(2) 0.069(3) 0.046(2) 0.012(2) 0.0026(19) 0.014(2)
N5 0.057(3) 0.051(2) 0.0423(19) 0.0032(19) 0.0000(19) 0.003(2)
N6 0.080(4) 0.087(4) 0.049(2) 0.017(3) 0.003(3) 0.028(3)
N7 0.060(3) 0.132(5) 0.057(3) 0.018(3) 0.005(3) 0.031(3)
N8 0.065(3) 0.092(4) 0.047(2) 0.011(3) 0.003(2) 0.024(3)
N9 0.086(4) 0.082(4) 0.044(2) 0.008(2) 0.011(2) 0.038(3)
N10 0.090(4) 0.054(3) 0.047(2) 0.000(2) 0.011(2) 0.011(3)
N11 0.089(4) 0.060(3) 0.052(2) -0.014(2) 0.011(3) -0.019(3)
N12 0.109(5) 0.071(4) 0.070(3) -0.022(3) 0.015(3) -0.034(3)
N13 0.060(3) 0.077(3) 0.047(2) -0.009(2) 0.001(2) -0.015(3)
N14 0.069(3) 0.061(3) 0.050(2) -0.010(2) 0.004(2) -0.013(3)
N15 0.090(4) 0.085(4) 0.050(3) -0.020(3) -0.001(3) -0.015(3)
N16 0.071(3) 0.060(3) 0.046(2) -0.009(2) 0.005(2) -0.011(3)
N17 0.062(3) 0.076(3) 0.041(2) -0.005(2) -0.002(2) 0.001(2)
N18 0.105(4) 0.059(3) 0.058(3) -0.015(3) 0.007(3) -0.017(3)
Ni1 0.0557(6) 0.0906(7) 0.0459(4) 0.0151(5) 0.0035(4) 0.0193(5)
Ni2 0.0482(6) 0.0482(6) 0.0455(8) 0.000 0.000 0.000
Ni3 0.0812(6) 0.0619(5) 0.0437(4) 0.0031(5) 0.0115(5) 0.0139(5)
Ni4 0.0863(7) 0.0659(6) 0.0487(5) -0.0154(5) 0.0056(5) -0.0148(6)
Ni5 0.0633(7) 0.0633(7) 0.0421(8) 0.000 0.000 0.000
O1 0.211(8) 0.146(6) 0.057(3) -0.009(3) 0.014(4) -0.019(6)
O2 0.197(10) 0.208(10) 0.138(6) 0.108(7) 0.069(6) 0.072(8)
O3 0.087(3) 0.163(5) 0.087(3) 0.015(4) 0.022(3) 0.025(3)
O4 0.237(9) 0.313(11) 0.079(3) -0.006(5) 0.017(5) -0.175(9)
O5 0.180(7) 0.164(7) 0.065(3) 0.006(4) -0.008(4) 0.011(6)
O6 0.114(5) 0.231(9) 0.102(4) -0.067(5) 0.005(4) 0.054(5)

loop_
_atom_type_symbol
_atom_type_description
_atom_type_scat_dispersion_real
_atom_type_scat_dispersion_imag
_atom_type_scat_source
C C 0.0181 0.0091 'International Tables Vol C Tables 4.2.6.8 and 6.1.1.4'
H H 0.0000 0.0000 'International Tables Vol C Tables 4.2.6.8 and 6.1.1.4'
N N 0.0311 0.0180 'International Tables Vol C Tables 4.2.6.8 and 6.1.1.4'
O O 0.0492 0.0322 'International Tables Vol C Tables 4.2.6.8 and 6.1.1.4'
Ni Ni -3.0029 0.5091 'International Tables Vol C Tables 4.2.6.8 and 6.1.1.4'

loop_
_geom_angle_atom_site_label_1
_geom_angle_atom_site_label_2
_geom_angle_atom_site_label_3
_geom_angle
_geom_angle_site_symmetry_1
_geom_angle_site_symmetry_3
N2 C1 N1 114.2(6) . .
N2 C1 H1 122.9 . .
N1 C1 H1 122.9 . .
C4 C2 N2 105.6(6) . .
C4 C2 C3 129.9(6) . .
N2 C2 C3 124.5(6) . .
C2 C3 H3A 109.5 . .
C2 C3 H3B 109.5 . .
H3A C3 H3B 109.5 . .
C2 C3 H3C 109.5 . .
H3A C3 H3C 109.5 . .
H3B C3 H3C 109.5 . .
C2 C4 N1 110.8(5) . .
C2 C4 C5 134.0(7) . .
N1 C4 C5 115.1(6) . .
N3 C5 C4 118.8(7) . .
N3 C5 H5 120.6 . .
C4 C5 H5 120.6 . .
N3 C6 C7 112.2(6) . .
N3 C6 H6A 109.2 . .
C7 C6 H6A 109.2 . .
N3 C6 H6B 109.2 . .
C7 C6 H6B 109.2 . .
H6A C6 H6B 107.9 . .
C8 C7 C12 117.0(9) . .
C8 C7 C6 121.3(9) . .
C12 C7 C6 121.7(8) . .
C7 C8 C9 120.0(9) . .
C7 C8 H8 120.0 . .
C9 C8 H8 120.0 . .
C10 C9 C8 120.0(9) . .
C10 C9 H9 120.0 . .
C8 C9 H9 120.0 . .
C9 C10 O1 118.0(10) . .
C9 C10 C11 120.9(9) . .
O1 C10 C11 121.0(10) . .
C12 C11 C10 118.1(10) . .
C12 C11 H11 120.9 . .
C10 C11 H11 120.9 . .
C11 C12 C7 123.9(10) . .
C11 C12 H12 118.1 . .
C7 C12 H12 118.1 . .
O1 C13 H13A 109.5 . .
O1 C13 H13B 109.5 . .
H13A C13 H13B 109.5 . .
O1 C13 H13C 109.5 . .
H13A C13 H13C 109.5 . .
H13B C13 H13C 109.5 . .
N4 C14 N5 112.9(5) . .
N4 C14 H14 123.6 . .
N5 C14 H14 123.6 . .
N5 C15 C17 107.3(5) . .
N5 C15 C16 125.4(5) . .
C17 C15 C16 127.2(5) . .
C15 C16 H16A 109.5 . .
C15 C16 H16B 109.5 . .
H16A C16 H16B 109.5 . .
C15 C16 H16C 109.5 . .
H16A C16 H16C 109.5 . .
H16B C16 H16C 109.5 . .
C15 C17 N4 108.9(5) . .
C15 C17 C18 133.1(5) . .
N4 C17 C18 117.9(5) . .
N6 C18 C17 119.2(5) . .
N6 C18 H18 120.4 . .
C17 C18 H18 120.4 . .
N6 C19 C20 115.5(6) . .
N6 C19 H19A 108.4 . .
C20 C19 H19A 108.4 . .
N6 C19 H19B 108.4 . .
C20 C19 H19B 108.4 . .
H19A C19 H19B 107.5 . .
C21 C20 C25 118.1(9) . .
C21 C20 C19 122.4(8) . .
C25 C20 C19 119.5(10) . .
C20 C21 C22 121.7(10) . .
C20 C21 H21 119.1 . .
C22 C21 H21 119.1 . .
C23 C22 C21 118.4(12) . .
C23 C22 H22 120.8 . .
C21 C22 H22 120.8 . .
C24 C23 C22 121.6(11) . .
C24 C23 O2 116.0(13) . .
C22 C23 O2 122.5(16) . .
C23 C24 C25 120.1(10) . .
C23 C24 H24 119.9 . .
C25 C24 H24 119.9 . .
C24 C25 C20 120.0(11) . .
C24 C25 H25 120.0 . .
C20 C25 H25 120.0 . .
O2 C26 H26A 109.5 . .
O2 C26 H26B 109.5 . .
H26A C26 H26B 109.5 . .
O2 C26 H26C 109.5 . .
H26A C26 H26C 109.5 . .
H26B C26 H26C 109.5 . .
N8 C27 N9 114.1(6) . .
N8 C27 H27 123.0 . .
N9 C27 H27 123.0 . .
N9 C28 C30 106.1(5) . .
N9 C28 C29 125.4(7) . .
C30 C28 C29 128.5(6) . .
C28 C29 H29A 109.5 . .
C28 C29 H29B 109.5 . .
H29A C29 H29B 109.5 . .
C28 C29 H29C 109.5 . .
H29A C29 H29C 109.5 . .
H29B C29 H29C 109.5 . .
C28 C30 N8 109.2(6) . .
C28 C30 C31 134.1(6) . .
N8 C30 C31 116.7(6) . .
N7 C31 C30 119.6(6) . .
N7 C31 H31 120.2 . .
C30 C31 H31 120.2 . .
N7 C32 C33 119.7(8) . .
N7 C32 H32A 107.4 . .
C33 C32 H32A 107.4 . .
N7 C32 H32B 107.4 . .
C33 C32 H32B 107.4 . .
H32A C32 H32B 106.9 . .
C34 C33 C38 114.3(8) . .
C34 C33 C32 124.4(9) . .
C38 C33 C32 121.2(7) . .
C33 C34 C35 123.7(8) . .
C33 C34 H34 118.2 . .
C35 C34 H34 118.2 . .
C36 C35 C34 119.3(7) . .
C36 C35 H35 120.4 . .
C34 C35 H35 120.4 . .
C35 C36 O3 117.4(7) . .
C35 C36 C37 118.2(7) . .
O3 C36 C37 124.4(7) . .
C38 C37 C36 120.7(8) . .
C38 C37 H37 119.7 . .
C36 C37 H37 119.7 . .
C37 C38 C33 123.4(7) . .
C37 C38 H38 118.3 . .
C33 C38 H38 118.3 . .
O3 C39 H39A 109.5 . .
O3 C39 H39B 109.5 . .
H39A C39 H39B 109.5 . .
O3 C39 H39C 109.5 . .
H39A C39 H39C 109.5 . .
H39B C39 H39C 109.5 . .
N11 C40 N10 114.3(6) . .
N11 C40 H40 122.9 . .
N10 C40 H40 122.9 . .
N10 C41 C43 107.0(5) . .
N10 C41 C42 123.1(7) . .
C43 C41 C42 129.7(7) . .
C41 C42 H42A 109.5 . .
C41 C42 H42B 109.5 . .
H42A C42 H42B 109.5 . .
C41 C42 H42C 109.5 . .
H42A C42 H42C 109.5 . .
H42B C42 H42C 109.5 . .
N11 C43 C41 109.4(6) . .
N11 C43 C44 116.9(7) . .
C41 C43 C44 133.7(7) . .
N12 C44 C43 117.9(6) . .
N12 C44 H44 121.1 . .
C43 C44 H44 121.1 . .
C46 C45 N12 114.0(7) . .
C46 C45 H45A 108.8 . .
N12 C45 H45A 108.8 . .
C46 C45 H45B 108.8 . .
N12 C45 H45B 108.8 . .
H45A C45 H45B 107.7 . .
C47 C46 C51 120.3(10) . .
C47 C46 C45 120.5(9) . .
C51 C46 C45 119.1(11) . .
C46 C47 C48 119.2(10) . .
C46 C47 H47 120.4 . .
C48 C47 H47 120.4 . .
C49 C48 C47 121.4(14) . .
C49 C48 H48 119.3 . .
C47 C48 H48 119.3 . .
O4 C49 C50 130(2) . .
O4 C49 C48 115(2) . .
C50 C49 C48 115.0(15) . .
C49 C50 C51 126.3(19) . .
C49 C50 H50 116.9 . .
C51 C50 H50 116.9 . .
C46 C51 C50 117.8(15) . .
C46 C51 H51 121.1 . .
C50 C51 H51 121.1 . .
N13 C52 N14 115.2(6) . .
N13 C52 H52 122.4 . .
N14 C52 H52 122.4 . .
C55 C53 N13 105.3(6) . .
C55 C53 C54 129.2(6) . .
N13 C53 C54 125.5(6) . .
C53 C54 H54A 109.5 . .
C53 C54 H54B 109.5 . .
H54A C54 H54B 109.5 . .
C53 C54 H54C 109.5 . .
H54A C54 H54C 109.5 . .
H54B C54 H54C 109.5 . .
C53 C55 N14 110.8(5) . .
C53 C55 C56 133.4(7) . .
N14 C55 C56 115.8(6) . .
N15 C56 C55 119.7(7) . .
N15 C56 H56 120.2 . .
C55 C56 H56 120.2 . .
N15 C57 C58 113.7(6) . .
N15 C57 H57A 108.8 . .
C58 C57 H57A 108.8 . .
N15 C57 H57B 108.8 . .
C58 C57 H57B 108.8 . .
H57A C57 H57B 107.7 . .
C59 C58 C63 119.3(8) . .
C59 C58 C57 120.0(8) . .
C63 C58 C57 120.6(8) . .
C58 C59 C60 121.2(9) . .
C58 C59 H59 119.4 . .
C60 C59 H59 119.4 . .
C61 C60 C59 118.4(10) . .
C61 C60 H60 120.8 . .
C59 C60 H60 120.8 . .
C60 C61 C62 123.4(10) . .
C60 C61 O5 124.4(11) . .
C62 C61 O5 112.1(10) . .
C61 C62 C63 118.3(9) . .
C61 C62 H62 120.8 . .
C63 C62 H62 120.8 . .
C58 C63 C62 119.2(9) . .
C58 C63 H63 120.4 . .
C62 C63 H63 120.4 . .
O5 C64 H64A 109.5 . .
O5 C64 H64B 109.5 . .
H64A C64 H64B 109.5 . .
O5 C64 H64C 109.5 . .
H64A C64 H64C 109.5 . .
H64B C64 H64C 109.5 . .
N16 C65 N17 114.7(5) . .
N16 C65 H65 122.7 . .
N17 C65 H65 122.7 . .
C68 C66 N17 106.6(5) . .
C68 C66 C67 129.9(6) . .
N17 C66 C67 123.4(6) . .
C66 C67 H67A 109.5 . .
C66 C67 H67B 109.5 . .
H67A C67 H67B 109.5 . .
C66 C67 H67C 109.5 . .
H67A C67 H67C 109.5 . .
H67B C67 H67C 109.5 . .
N16 C68 C66 109.5(5) . .
N16 C68 C69 117.2(6) . .
C66 C68 C69 133.2(6) . .
N18 C69 C68 119.5(6) . .
N18 C69 H69 120.2 . .
C68 C69 H69 120.2 . .
N18 C70 C71 117.6(7) . .
N18 C70 H70A 107.9 . .
C71 C70 H70A 107.9 . .
N18 C70 H70B 107.9 . .
C71 C70 H70B 107.9 . .
H70A C70 H70B 107.2 . .
C76 C71 C72 118.8(7) . .
C76 C71 C70 120.7(8) . .
C72 C71 C70 120.5(8) . .
C73 C72 C71 120.2(8) . .
C73 C72 H72 119.9 . .
C71 C72 H72 119.9 . .
C74 C73 C72 119.7(8) . .
C74 C73 H73 120.1 . .
C72 C73 H73 120.1 . .
C73 C74 O6 115.7(8) . .
C73 C74 C75 120.7(8) . .
O6 C74 C75 123.6(9) . .
C76 C75 C74 117.8(9) . .
C76 C75 H75 121.1 . .
C74 C75 H75 121.1 . .
C71 C76 C75 122.6(8) . .
C71 C76 H76 118.7 . .
C75 C76 H76 118.7 . .
O6 C77 H77A 109.5 . .
O6 C77 H77B 109.5 . .
H77A C77 H77B 109.5 . .
O6 C77 H77C 109.5 . .
H77A C77 H77C 109.5 . .
H77B C77 H77C 109.5 . .
O4 C78 H78A 109.5 . .
O4 C78 H78B 109.5 . .
H78A C78 H78B 109.5 . .
O4 C78 H78C 109.5 . .
H78A C78 H78C 109.5 . .
H78B C78 H78C 109.5 . .
C1 N1 C4 103.2(5) . .
C1 N1 Ni1 143.2(5) . .
C4 N1 Ni1 113.4(4) . .
C1 N2 C2 106.1(5) . .
C1 N2 Ni3 124.3(4) . 3_645
C2 N2 Ni3 129.6(5) . 3_645
C5 N3 C6 117.1(7) . .
C5 N3 Ni1 113.3(4) . .
C6 N3 Ni1 129.6(5) . .
C14 N4 C17 104.9(4) . .
C14 N4 Ni1 143.3(4) . .
C17 N4 Ni1 111.8(3) . .
C15 N5 C14 106.0(4) . .
C15 N5 Ni2 129.6(4) . .
C14 N5 Ni2 124.4(4) . .
C18 N6 C19 121.7(5) . .
C18 N6 Ni1 111.4(4) . .
C19 N6 Ni1 126.9(4) . .
C31 N7 C32 121.3(7) . .
C31 N7 Ni1 111.7(5) . .
C32 N7 Ni1 126.7(6) . .
C27 N8 C30 104.6(5) . .
C27 N8 Ni1 143.2(4) . .
C30 N8 Ni1 112.2(4) . .
C28 N9 C27 106.0(6) . .
C28 N9 Ni3 129.4(4) . .
C27 N9 Ni3 124.5(4) . .
C41 N10 C40 104.7(6) . .
C41 N10 Ni3 130.6(5) . .
C40 N10 Ni3 124.6(4) . .
C40 N11 C43 104.6(6) . .
C40 N11 Ni4 142.0(4) . .
C43 N11 Ni4 113.4(4) . .
C44 N12 C45 116.7(7) . .
C44 N12 Ni4 111.8(5) . .
C45 N12 Ni4 130.9(6) . .
C52 N13 C53 105.8(5) . .
C52 N13 Ni3 125.0(4) . 4_565
C53 N13 Ni3 129.2(5) . 4_565
C52 N14 C55 102.9(5) . .
C52 N14 Ni4 144.5(5) . .
C55 N14 Ni4 112.5(4) . .
C56 N15 C57 117.4(6) . .
C56 N15 Ni4 112.3(4) . .
C57 N15 Ni4 130.3(5) . .
C65 N16 C68 104.9(5) . .
C65 N16 Ni4 143.6(4) . .
C68 N16 Ni4 111.4(4) . .
C65 N17 C66 104.4(5) . .
C65 N17 Ni5 126.5(4) . .
C66 N17 Ni5 129.1(4) . .
C69 N18 C70 121.9(6) . .
C69 N18 Ni4 112.0(4) . .
C70 N18 Ni4 126.0(5) . .
N4 Ni1 N8 92.2(2) . .
N4 Ni1 N1 93.50(19) . .
N8 Ni1 N1 95.4(2) . .
N4 Ni1 N3 95.6(2) . .
N8 Ni1 N3 170.8(2) . .
N1 Ni1 N3 79.2(2) . .
N4 Ni1 N7 169.9(3) . .
N8 Ni1 N7 79.8(2) . .
N1 Ni1 N7 93.3(2) . .
N3 Ni1 N7 93.0(2) . .
N4 Ni1 N6 79.66(19) . .
N8 Ni1 N6 92.1(2) . .
N1 Ni1 N6 170.0(2) . .
N3 Ni1 N6 94.1(2) . .
N7 Ni1 N6 94.5(2) . .
N5 Ni2 N5 178.9(3) 3_645 4_565
N5 Ni2 N5 89.995(3) 3_645 2_765
N5 Ni2 N5 89.994(3) 4_565 2_765
N5 Ni2 N5 89.995(3) 3_645 .
N5 Ni2 N5 89.995(3) 4_565 .
N5 Ni2 N5 178.9(3) 2_765 .
N13 Ni3 N10 90.5(2) 3_645 .
N13 Ni3 N2 175.3(2) 3_645 4_565
N10 Ni3 N2 88.9(2) . 4_565
N13 Ni3 N9 90.0(2) 3_645 .
N10 Ni3 N9 177.9(2) . .
N2 Ni3 N9 90.4(2) 4_565 .
N14 Ni4 N11 94.4(2) . .
N14 Ni4 N16 92.4(2) . .
N11 Ni4 N16 92.7(2) . .
N14 Ni4 N18 169.1(2) . .
N11 Ni4 N18 93.5(2) . .
N16 Ni4 N18 79.8(2) . .
N14 Ni4 N15 79.7(2) . .
N11 Ni4 N15 170.8(2) . .
N16 Ni4 N15 94.5(2) . .
N18 Ni4 N15 93.3(2) . .
N14 Ni4 N12 96.8(2) . .
N11 Ni4 N12 79.8(2) . .
N16 Ni4 N12 168.5(2) . .
N18 Ni4 N12 91.9(2) . .
N15 Ni4 N12 93.9(3) . .
N17 Ni5 N17 89.991(4) 3_645 2_765
N17 Ni5 N17 89.991(4) 3_645 .
N17 Ni5 N17 178.6(3) 2_765 .
N17 Ni5 N17 178.6(3) 3_645 4_565
N17 Ni5 N17 89.991(4) 2_765 4_565
N17 Ni5 N17 89.991(4) . 4_565
C10 O1 C13 117.6(12) . .
C26 O2 C23 119.9(15) . .
C36 O3 C39 116.9(7) . .
C49 O4 C78 108.4(17) . .
C61 O5 C64 114.3(10) . .
C74 O6 C77 115.6(9) . .

loop_
_geom_bond_atom_site_label_1
_geom_bond_atom_site_label_2
_geom_bond_distance
_geom_bond_site_symmetry_2
C1 N2 1.320(9) .
C1 N1 1.323(7) .
C1 H1 0.9300 .
C2 C4 1.352(10) .
C2 N2 1.391(8) .
C2 C3 1.490(11) .
C3 H3A 0.9600 .
C3 H3B 0.9600 .
C3 H3C 0.9600 .
C4 N1 1.385(9) .
C4 C5 1.466(8) .
C5 N3 1.271(10) .
C5 H5 0.9300 .
C6 N3 1.483(7) .
C6 C7 1.532(12) .
C6 H6A 0.9700 .
C6 H6B 0.9700 .
C7 C8 1.385(12) .
C7 C12 1.398(13) .
C8 C9 1.411(12) .
C8 H8 0.9300 .
C9 C10 1.343(13) .
C9 H9 0.9300 .
C10 O1 1.394(12) .
C10 C11 1.409(13) .
C11 C12 1.330(13) .
C11 H11 0.9300 .
C12 H12 0.9300 .
C13 O1 1.444(18) .
C13 H13A 0.9600 .
C13 H13B 0.9600 .
C13 H13C 0.9600 .
C14 N4 1.312(7) .
C14 N5 1.364(7) .
C14 H14 0.9300 .
C15 N5 1.350(7) .
C15 C17 1.382(8) .
C15 C16 1.500(7) .
C16 H16A 0.9600 .
C16 H16B 0.9600 .
C16 H16C 0.9600 .
C17 N4 1.383(7) .
C17 C18 1.413(8) .
C18 N6 1.281(8) .
C18 H18 0.9300 .
C19 N6 1.480(8) .
C19 C20 1.514(10) .
C19 H19A 0.9700 .
C19 H19B 0.9700 .
C20 C21 1.349(13) .
C20 C25 1.408(12) .
C21 C22 1.417(13) .
C21 H21 0.9300 .
C22 C23 1.354(17) .
C22 H22 0.9300 .
C23 C24 1.351(16) .
C23 O2 1.365(13) .
C24 C25 1.390(13) .
C24 H24 0.9300 .
C25 H25 0.9300 .
C26 O2 1.36(3) .
C26 H26A 0.9600 .
C26 H26B 0.9600 .
C26 H26C 0.9600 .
C27 N8 1.284(8) .
C27 N9 1.361(8) .
C27 H27 0.9300 .
C28 N9 1.355(8) .
C28 C30 1.387(10) .
C28 C29 1.496(9) .
C29 H29A 0.9600 .
C29 H29B 0.9600 .
C29 H29C 0.9600 .
C30 N8 1.388(8) .
C30 C31 1.428(10) .
C31 N7 1.285(10) .
C31 H31 0.9300 .
C32 N7 1.445(11) .
C32 C33 1.448(11) .
C32 H32A 0.9700 .
C32 H32B 0.9700 .
C33 C34 1.362(12) .
C33 C38 1.376(12) .
C34 C35 1.382(12) .
C34 H34 0.9300 .
C35 C36 1.344(11) .
C35 H35 0.9300 .
C36 O3 1.378(9) .
C36 C37 1.383(11) .
C37 C38 1.335(11) .
C37 H37 0.9300 .
C38 H38 0.9300 .
C39 O3 1.412(11) .
C39 H39A 0.9600 .
C39 H39B 0.9600 .
C39 H39C 0.9600 .
C40 N11 1.298(8) .
C40 N10 1.366(8) .
C40 H40 0.9300 .
C41 N10 1.361(8) .
C41 C43 1.383(10) .
C41 C42 1.491(9) .
C42 H42A 0.9600 .
C42 H42B 0.9600 .
C42 H42C 0.9600 .
C43 N11 1.373(8) .
C43 C44 1.454(10) .
C44 N12 1.323(10) .
C44 H44 0.9300 .
C45 C46 1.465(12) .
C45 N12 1.474(10) .
C45 H45A 0.9700 .
C45 H45B 0.9700 .
C46 C47 1.370(13) .
C46 C51 1.375(14) .
C47 C48 1.423(14) .
C47 H47 0.9300 .
C48 C49 1.40(2) .
C48 H48 0.9300 .
C49 O4 1.291(18) .
C49 C50 1.35(3) .
C50 C51 1.378(19) .
C50 H50 0.9300 .
C51 H51 0.9300 .
C52 N13 1.323(9) .
C52 N14 1.326(7) .
C52 H52 0.9300 .
C53 C55 1.375(9) .
C53 N13 1.396(7) .
C53 C54 1.479(11) .
C54 H54A 0.9600 .
C54 H54B 0.9600 .
C54 H54C 0.9600 .
C55 N14 1.385(9) .
C55 C56 1.448(8) .
C56 N15 1.261(9) .
C56 H56 0.9300 .
C57 N15 1.484(7) .
C57 C58 1.499(11) .
C57 H57A 0.9700 .
C57 H57B 0.9700 .
C58 C59 1.379(11) .
C58 C63 1.388(11) .
C59 C60 1.423(12) .
C59 H59 0.9300 .
C60 C61 1.336(14) .
C60 H60 0.9300 .
C61 C62 1.372(13) .
C61 O5 1.405(11) .
C62 C63 1.446(12) .
C62 H62 0.9300 .
C63 H63 0.9300 .
C64 O5 1.43(2) .
C64 H64A 0.9600 .
C64 H64B 0.9600 .
C64 H64C 0.9600 .
C65 N16 1.303(7) .
C65 N17 1.352(7) .
C65 H65 0.9300 .
C66 C68 1.380(9) .
C66 N17 1.392(7) .
C66 C67 1.492(9) .
C67 H67A 0.9600 .
C67 H67B 0.9600 .
C67 H67C 0.9600 .
C68 N16 1.372(8) .
C68 C69 1.434(9) .
C69 N18 1.265(8) .
C69 H69 0.9300 .
C70 N18 1.445(9) .
C70 C71 1.500(10) .
C70 H70A 0.9700 .
C70 H70B 0.9700 .
C71 C76 1.358(12) .
C71 C72 1.393(11) .
C72 C73 1.389(11) .
C72 H72 0.9300 .
C73 C74 1.368(12) .
C73 H73 0.9300 .
C74 O6 1.377(10) .
C74 C75 1.402(12) .
C75 C76 1.382(12) .
C75 H75 0.9300 .
C76 H76 0.9300 .
C77 O6 1.409(14) .
C77 H77A 0.9600 .
C77 H77B 0.9600 .
C77 H77C 0.9600 .
C78 O4 1.485(14) .
C78 H78A 0.9600 .
C78 H78B 0.9600 .
C78 H78C 0.9600 .
N1 Ni1 2.056(5) .
N2 Ni3 1.901(5) 3_645
N3 Ni1 2.131(6) .
N4 Ni1 2.044(5) .
N5 Ni2 1.888(4) .
N6 Ni1 2.151(5) .
N7 Ni1 2.139(6) .
N8 Ni1 2.053(6) .
N9 Ni3 1.906(6) .
N10 Ni3 1.890(6) .
N11 Ni4 2.057(6) .
N12 Ni4 2.143(6) .
N13 Ni3 1.885(5) 4_565
N14 Ni4 2.049(5) .
N15 Ni4 2.134(6) .
N16 Ni4 2.062(5) .
N17 Ni5 1.869(5) .
N18 Ni4 2.130(6) .
Ni2 N5 1.888(4) 3_645
Ni2 N5 1.888(4) 4_565
Ni2 N5 1.888(4) 2_765
Ni3 N13 1.885(5) 3_645
Ni3 N2 1.901(5) 4_565
Ni5 N17 1.869(5) 3_645
Ni5 N17 1.869(5) 2_765
Ni5 N17 1.869(5) 4_565

loop_
_geom_torsion_atom_site_label_1
_geom_torsion_atom_site_label_2
_geom_torsion_atom_site_label_3
_geom_torsion_atom_site_label_4
_geom_torsion
_geom_torsion_site_symmetry_4
N2 C2 C4 N1 -1.9(8) .
C3 C2 C4 N1 -179.8(7) .
N2 C2 C4 C5 -179.6(7) .
C3 C2 C4 C5 2.4(14) .
C2 C4 C5 N3 -178.6(8) .
N1 C4 C5 N3 3.7(9) .
N3 C6 C7 C8 -97.1(8) .
N3 C6 C7 C12 83.4(9) .
C12 C7 C8 C9 1.1(10) .
C6 C7 C8 C9 -178.4(6) .
C7 C8 C9 C10 -1.0(12) .
C8 C9 C10 O1 -176.0(7) .
C8 C9 C10 C11 0.5(13) .
C9 C10 C11 C12 -0.3(13) .
O1 C10 C11 C12 176.1(8) .
C10 C11 C12 C7 0.5(13) .
C8 C7 C12 C11 -0.9(12) .
C6 C7 C12 C11 178.6(7) .
N5 C15 C17 N4 0.2(6) .
C16 C15 C17 N4 177.3(6) .
N5 C15 C17 C18 176.3(6) .
C16 C15 C17 C18 -6.6(11) .
C15 C17 C18 N6 -177.0(6) .
N4 C17 C18 N6 -1.2(9) .
N6 C19 C20 C21 -86.2(9) .
N6 C19 C20 C25 91.7(9) .
C25 C20 C21 C22 1.9(11) .
C19 C20 C21 C22 179.8(7) .
C20 C21 C22 C23 -2.5(13) .
C21 C22 C23 C24 0.7(16) .
C21 C22 C23 O2 -179.1(9) .
C22 C23 C24 C25 1.6(17) .
O2 C23 C24 C25 -178.5(8) .
C23 C24 C25 C20 -2.2(14) .
C21 C20 C25 C24 0.5(11) .
C19 C20 C25 C24 -177.5(7) .
N9 C28 C30 N8 0.0(7) .
C29 C28 C30 N8 178.6(6) .
N9 C28 C30 C31 176.9(7) .
C29 C28 C30 C31 -4.5(13) .
C28 C30 C31 N7 179.7(7) .
N8 C30 C31 N7 -3.6(10) .
N7 C32 C33 C34 -71.5(16) .
N7 C32 C33 C38 110.2(10) .
C38 C33 C34 C35 -6.1(18) .
C32 C33 C34 C35 175.5(12) .
C33 C34 C35 C36 8(2) .
C34 C35 C36 O3 176.6(11) .
C34 C35 C36 C37 -4.2(17) .
C35 C36 C37 C38 -1.7(16) .
O3 C36 C37 C38 177.4(9) .
C36 C37 C38 C33 4.0(17) .
C34 C33 C38 C37 -0.2(16) .
C32 C33 C38 C37 178.3(10) .
N10 C41 C43 N11 -0.2(7) .
C42 C41 C43 N11 175.9(6) .
N10 C41 C43 C44 -177.7(7) .
C42 C41 C43 C44 -1.6(13) .
N11 C43 C44 N12 4.2(9) .
C41 C43 C44 N12 -178.4(7) .
N12 C45 C46 C47 -85.9(11) .
N12 C45 C46 C51 93.2(11) .
C51 C46 C47 C48 -1.0(12) .
C45 C46 C47 C48 178.0(7) .
C46 C47 C48 C49 -1.2(13) .
C47 C48 C49 O4 -180.0(9) .
C47 C48 C49 C50 2.4(18) .
O4 C49 C50 C51 -178.7(11) .
C48 C49 C50 C51 -2(2) .
C47 C46 C51 C50 1.9(16) .
C45 C46 C51 C50 -177.1(10) .
C49 C50 C51 C46 -1(2) .
N13 C53 C55 N14 0.2(7) .
C54 C53 C55 N14 178.1(7) .
N13 C53 C55 C56 179.8(7) .
C54 C53 C55 C56 -2.3(13) .
C53 C55 C56 N15 -175.0(7) .
N14 C55 C56 N15 4.6(9) .
N15 C57 C58 C59 79.9(9) .
N15 C57 C58 C63 -102.8(8) .
C63 C58 C59 C60 2.1(11) .
C57 C58 C59 C60 179.5(6) .
C58 C59 C60 C61 -2.3(12) .
C59 C60 C61 C62 1.8(13) .
C59 C60 C61 O5 176.8(7) .
C60 C61 C62 C63 -1.1(13) .
O5 C61 C62 C63 -176.6(6) .
C59 C58 C63 C62 -1.3(10) .
C57 C58 C63 C62 -178.7(6) .
C61 C62 C63 C58 0.8(11) .
N17 C66 C68 N16 -0.7(7) .
C67 C66 C68 N16 176.2(6) .
N17 C66 C68 C69 177.3(7) .
C67 C66 C68 C69 -5.9(13) .
N16 C68 C69 N18 -0.4(10) .
C66 C68 C69 N18 -178.2(7) .
N18 C70 C71 C76 -88.9(11) .
N18 C70 C71 C72 89.7(10) .
C76 C71 C72 C73 1.0(12) .
C70 C71 C72 C73 -177.6(7) .
C71 C72 C73 C74 1.1(14) .
C72 C73 C74 O6 178.3(9) .
C72 C73 C74 C75 -3.5(16) .
C73 C74 C75 C76 3.8(16) .
O6 C74 C75 C76 -178.1(10) .
C72 C71 C76 C75 -0.6(13) .
C70 C71 C76 C75 178.0(8) .
C74 C75 C76 C71 -1.8(15) .
N2 C1 N1 C4 -0.9(7) .
N2 C1 N1 Ni1 -174.4(5) .
C2 C4 N1 C1 1.7(7) .
C5 C4 N1 C1 180.0(5) .
C2 C4 N1 Ni1 177.5(5) .
C5 C4 N1 Ni1 -4.3(7) .
N1 C1 N2 C2 -0.2(7) .
N1 C1 N2 Ni3 179.6(4) 3_645
C4 C2 N2 C1 1.2(7) .
C3 C2 N2 C1 179.3(7) .
C4 C2 N2 Ni3 -178.6(5) 3_645
C3 C2 N2 Ni3 -0.5(10) 3_645
C4 C5 N3 C6 -178.8(6) .
C4 C5 N3 Ni1 -1.2(8) .
C7 C6 N3 C5 -78.3(9) .
C7 C6 N3 Ni1 104.5(8) .
N5 C14 N4 C17 1.2(6) .
N5 C14 N4 Ni1 -178.1(5) .
C15 C17 N4 C14 -0.9(6) .
C18 C17 N4 C14 -177.6(5) .
C15 C17 N4 Ni1 178.7(4) .
C18 C17 N4 Ni1 1.9(6) .
C17 C15 N5 C14 0.5(6) .
C16 C15 N5 C14 -176.7(5) .
C17 C15 N5 Ni2 179.6(4) .
C16 C15 N5 Ni2 2.4(8) .
N4 C14 N5 C15 -1.1(6) .
N4 C14 N5 Ni2 179.8(4) .
C17 C18 N6 C19 177.6(6) .
C17 C18 N6 Ni1 -0.2(7) .
C20 C19 N6 C18 3.3(11) .
C20 C19 N6 Ni1 -179.2(6) .
C30 C31 N7 C32 176.1(7) .
C30 C31 N7 Ni1 2.8(8) .
C33 C32 N7 C31 -14.5(13) .
C33 C32 N7 Ni1 157.8(7) .
N9 C27 N8 C30 0.5(7) .
N9 C27 N8 Ni1 -179.8(5) .
C28 C30 N8 C27 -0.3(7) .
C31 C30 N8 C27 -177.8(6) .
C28 C30 N8 Ni1 179.9(4) .
C31 C30 N8 Ni1 2.4(7) .
C30 C28 N9 C27 0.2(7) .
C29 C28 N9 C27 -178.4(6) .
C30 C28 N9 Ni3 -177.1(4) .
C29 C28 N9 Ni3 4.3(10) .
N8 C27 N9 C28 -0.4(7) .
N8 C27 N9 Ni3 177.1(4) .
C43 C41 N10 C40 0.1(7) .
C42 C41 N10 C40 -176.4(6) .
C43 C41 N10 Ni3 -178.8(4) .
C42 C41 N10 Ni3 4.8(9) .
N11 C40 N10 C41 0.1(7) .
N11 C40 N10 Ni3 179.0(4) .
N10 C40 N11 C43 -0.2(7) .
N10 C40 N11 Ni4 178.5(5) .
C41 C43 N11 C40 0.2(7) .
C44 C43 N11 C40 178.2(6) .
C41 C43 N11 Ni4 -178.9(4) .
C44 C43 N11 Ni4 -0.8(7) .
C43 C44 N12 C45 -177.3(7) .
C43 C44 N12 Ni4 -5.1(8) .
C46 C45 N12 C44 -76.3(11) .
C46 C45 N12 Ni4 113.2(9) .
N14 C52 N13 C53 0.0(7) .
N14 C52 N13 Ni3 -178.6(4) 4_565
C55 C53 N13 C52 -0.1(7) .
C54 C53 N13 C52 -178.1(7) .
C55 C53 N13 Ni3 178.4(4) 4_565
C54 C53 N13 Ni3 0.4(10) 4_565
N13 C52 N14 C55 0.1(7) .
N13 C52 N14 Ni4 -173.8(5) .
C53 C55 N14 C52 -0.2(7) .
C56 C55 N14 C52 -179.9(5) .
C53 C55 N14 Ni4 176.0(4) .
C56 C55 N14 Ni4 -3.7(7) .
C55 C56 N15 C57 178.8(6) .
C55 C56 N15 Ni4 -3.0(8) .
C58 C57 N15 C56 -76.7(9) .
C58 C57 N15 Ni4 105.4(8) .
N17 C65 N16 C68 -0.3(7) .
N17 C65 N16 Ni4 -177.1(5) .
C66 C68 N16 C65 0.6(7) .
C69 C68 N16 C65 -177.7(6) .
C66 C68 N16 Ni4 178.5(4) .
C69 C68 N16 Ni4 0.2(7) .
N16 C65 N17 C66 -0.1(6) .
N16 C65 N17 Ni5 -178.9(4) .
C68 C66 N17 C65 0.5(6) .
C67 C66 N17 C65 -176.6(6) .
C68 C66 N17 Ni5 179.3(4) .
C67 C66 N17 Ni5 2.1(9) .
C68 C69 N18 C70 176.7(7) .
C68 C69 N18 Ni4 0.3(8) .
C71 C70 N18 C69 10.6(12) .
C71 C70 N18 Ni4 -173.6(6) .
C14 N4 Ni1 N8 86.0(7) .
C17 N4 Ni1 N8 -93.2(4) .
C14 N4 Ni1 N1 -9.5(7) .
C17 N4 Ni1 N1 171.2(4) .
C14 N4 Ni1 N3 -89.0(7) .
C17 N4 Ni1 N3 91.7(4) .
C14 N4 Ni1 N7 122.7(11) .
C17 N4 Ni1 N7 -56.6(12) .
C14 N4 Ni1 N6 177.8(7) .
C17 N4 Ni1 N6 -1.5(4) .
C27 N8 Ni1 N4 -6.5(7) .
C30 N8 Ni1 N4 173.2(4) .
C27 N8 Ni1 N1 87.2(7) .
C30 N8 Ni1 N1 -93.1(4) .
C27 N8 Ni1 N3 141.1(13) .
C30 N8 Ni1 N3 -39.2(16) .
C27 N8 Ni1 N7 179.5(8) .
C30 N8 Ni1 N7 -0.7(4) .
C27 N8 Ni1 N6 -86.3(7) .
C30 N8 Ni1 N6 93.5(4) .
C1 N1 Ni1 N4 80.9(7) .
C4 N1 Ni1 N4 -92.2(4) .
C1 N1 Ni1 N8 -11.6(7) .
C4 N1 Ni1 N8 175.3(4) .
C1 N1 Ni1 N3 175.9(7) .
C4 N1 Ni1 N3 2.8(4) .
C1 N1 Ni1 N7 -91.6(7) .
C4 N1 Ni1 N7 95.3(4) .
C1 N1 Ni1 N6 127.2(12) .
C4 N1 Ni1 N6 -45.9(14) .
C5 N3 Ni1 N4 91.6(5) .
C6 N3 Ni1 N4 -91.2(6) .
C5 N3 Ni1 N8 -55.9(16) .
C6 N3 Ni1 N8 121.4(13) .
C5 N3 Ni1 N1 -0.9(5) .
C6 N3 Ni1 N1 176.3(6) .
C5 N3 Ni1 N7 -93.7(5) .
C6 N3 Ni1 N7 83.6(6) .
C5 N3 Ni1 N6 171.6(5) .
C6 N3 Ni1 N6 -11.2(6) .
C31 N7 Ni1 N4 -38.4(14) .
C32 N7 Ni1 N4 148.7(10) .
C31 N7 Ni1 N8 -1.1(5) .
C32 N7 Ni1 N8 -174.0(7) .
C31 N7 Ni1 N1 93.8(5) .
C32 N7 Ni1 N1 -79.1(6) .
C31 N7 Ni1 N3 173.2(5) .
C32 N7 Ni1 N3 0.3(7) .
C31 N7 Ni1 N6 -92.4(5) .
C32 N7 Ni1 N6 94.7(7) .
C18 N6 Ni1 N4 1.0(5) .
C19 N6 Ni1 N4 -176.7(6) .
C18 N6 Ni1 N8 92.8(5) .
C19 N6 Ni1 N8 -84.9(6) .
C18 N6 Ni1 N1 -46.2(15) .
C19 N6 Ni1 N1 136.1(12) .
C18 N6 Ni1 N3 -94.0(5) .
C19 N6 Ni1 N3 88.3(6) .
C18 N6 Ni1 N7 172.7(5) .
C19 N6 Ni1 N7 -5.0(6) .
C15 N5 Ni2 N5 -132.1(4) 3_645
C14 N5 Ni2 N5 46.7(5) 3_645
C15 N5 Ni2 N5 49.0(5) 4_565
C14 N5 Ni2 N5 -132.1(4) 4_565
C15 N5 Ni2 N5 138.4(5) 2_765
C14 N5 Ni2 N5 -42.7(4) 2_765
C41 N10 Ni3 N13 -130.4(5) 3_645
C40 N10 Ni3 N13 50.9(5) 3_645
C41 N10 Ni3 N2 54.2(5) 4_565
C40 N10 Ni3 N2 -124.4(5) 4_565
C41 N10 Ni3 N9 126(6) .
C40 N10 Ni3 N9 -53(6) .
C28 N9 Ni3 N13 50.8(6) 3_645
C27 N9 Ni3 N13 -126.1(5) 3_645
C28 N9 Ni3 N10 155(6) .
C27 N9 Ni3 N10 -22(6) .
C28 N9 Ni3 N2 -133.9(6) 4_565
C27 N9 Ni3 N2 49.2(5) 4_565
C52 N14 Ni4 N11 -11.8(7) .
C55 N14 Ni4 N11 174.6(4) .
C52 N14 Ni4 N16 81.1(7) .
C55 N14 Ni4 N16 -92.4(4) .
C52 N14 Ni4 N18 124.8(12) .
C55 N14 Ni4 N18 -48.7(13) .
C52 N14 Ni4 N15 175.3(7) .
C55 N14 Ni4 N15 1.7(4) .
C52 N14 Ni4 N12 -92.0(7) .
C55 N14 Ni4 N12 94.4(5) .
C40 N11 Ni4 N14 83.9(7) .
C43 N11 Ni4 N14 -97.5(4) .
C40 N11 Ni4 N16 -8.7(7) .
C43 N11 Ni4 N16 169.8(4) .
C40 N11 Ni4 N18 -88.6(7) .
C43 N11 Ni4 N18 89.9(4) .
C40 N11 Ni4 N15 133.3(13) .
C43 N11 Ni4 N15 -48.1(16) .
C40 N11 Ni4 N12 -179.9(7) .
C43 N11 Ni4 N12 -1.3(4) .
C65 N16 Ni4 N14 -11.0(7) .
C68 N16 Ni4 N14 172.4(4) .
C65 N16 Ni4 N11 83.5(7) .
C68 N16 Ni4 N11 -93.1(4) .
C65 N16 Ni4 N18 176.6(7) .
C68 N16 Ni4 N18 0.0(4) .
C65 N16 Ni4 N15 -90.8(7) .
C68 N16 Ni4 N15 92.5(4) .
C65 N16 Ni4 N12 132.6(10) .
C68 N16 Ni4 N12 -44.1(12) .
C69 N18 Ni4 N14 -44.7(14) .
C70 N18 Ni4 N14 139.1(11) .
C69 N18 Ni4 N11 92.0(5) .
C70 N18 Ni4 N11 -84.2(7) .
C69 N18 Ni4 N16 -0.2(5) .
C70 N18 Ni4 N16 -176.3(7) .
C69 N18 Ni4 N15 -94.2(5) .
C70 N18 Ni4 N15 89.7(7) .
C69 N18 Ni4 N12 171.8(5) .
C70 N18 Ni4 N12 -4.3(7) .
C56 N15 Ni4 N14 0.7(5) .
C57 N15 Ni4 N14 178.7(6) .
C56 N15 Ni4 N11 -49.7(16) .
C57 N15 Ni4 N11 128.3(13) .
C56 N15 Ni4 N16 92.3(5) .
C57 N15 Ni4 N16 -89.7(6) .
C56 N15 Ni4 N18 172.3(5) .
C57 N15 Ni4 N18 -9.7(6) .
C56 N15 Ni4 N12 -95.6(5) .
C57 N15 Ni4 N12 82.4(6) .
C44 N12 Ni4 N14 96.8(5) .
C45 N12 Ni4 N14 -92.4(7) .
C44 N12 Ni4 N11 3.5(5) .
C45 N12 Ni4 N11 174.3(7) .
C44 N12 Ni4 N16 -46.5(12) .
C45 N12 Ni4 N16 124.3(11) .
C44 N12 Ni4 N18 -89.7(5) .
C45 N12 Ni4 N18 81.1(7) .
C44 N12 Ni4 N15 176.8(5) .
C45 N12 Ni4 N15 -12.4(7) .
C65 N17 Ni5 N17 -131.9(4) 3_645
C66 N17 Ni5 N17 49.5(5) 3_645
C65 N17 Ni5 N17 -42.6(4) 2_765
C66 N17 Ni5 N17 138.8(5) 2_765
C65 N17 Ni5 N17 46.6(5) 4_565
C66 N17 Ni5 N17 -131.9(4) 4_565
C9 C10 O1 C13 174.0(15) .
C11 C10 O1 C13 -2.5(17) .
C24 C23 O2 C26 -177.9(12) .
C22 C23 O2 C26 2.0(18) .
C35 C36 O3 C39 -175.9(10) .
C37 C36 O3 C39 5.0(14) .
C50 C49 O4 C78 6(2) .
C48 C49 O4 C78 -171.6(11) .
C60 C61 O5 C64 1.7(14) .
C62 C61 O5 C64 177.2(10) .
C73 C74 O6 C77 -179.0(14) .
C75 C74 O6 C77 2.9(19) .

loop_
_platon_squeeze_void_nr
_platon_squeeze_void_average_x
_platon_squeeze_void_average_y
_platon_squeeze_void_average_z
_platon_squeeze_void_volume
_platon_squeeze_void_count_electrons
_platon_squeeze_void_content
1 0.000 0.000 -0.005 1453 388 ' '
2 0.000 0.500 0.245 257 108 ' '
3 0.000 0.500 0.747 241 119 ' '
4 0.195 0.195 0.500 48 27 ' '
5 0.305 0.695 0.500 48 28 ' '
6 0.500 0.500 0.123 1453 388 ' '
7 0.500 1.000 0.253 241 119 ' '
8 0.500 0.000 0.755 257 108 ' '
9 0.695 0.305 0.500 48 27 ' '
10 0.805 0.805 0.500 48 27 ' '
